data_4080416
loop_
_publ_author_name
'Herbst, Annika'
'Bronner, Catherine'
'Dechambenoit, Pierre'
'Wenger, Oliver S.'

_publ_section_title
;
 Gold Complexes with Tridentate Cyclometalating and NHC Ligands: A Search
 for New Photoluminescent Gold(III) Compounds
;
_journal_issue 6
_journal_name_full Organometallics
_journal_page_first 1807
_journal_paper_doi 10.1021/om301226b
_journal_volume 32
_journal_year 2013
_chemical_formula_moiety 'C19 H27 N5, Au Br4, Au Br2'
_chemical_formula_sum 'C19 H27 Au2 Br6 N5'
_chemical_formula_weight 1198.85
_chemical_name_systematic
; 
 ? 
;
_space_group_IT_number 2
_symmetry_cell_setting triclinic
_symmetry_space_group_name_Hall '-P 1'
_symmetry_space_group_name_H-M 'P -1'
_atom_sites_solution_hydrogens geom
_atom_sites_solution_primary direct
_atom_sites_solution_secondary difmap
_audit_creation_method SHELXL-97
_cell_angle_alpha 82.449(5)
_cell_angle_beta 83.851(6)
_cell_angle_gamma 81.713(5)
_cell_formula_units_Z 2
_cell_length_a 7.7407(10)
_cell_length_b 12.8819(15)
_cell_length_c 14.5640(18)
_cell_measurement_reflns_used 9868
_cell_measurement_temperature 120(2)
_cell_measurement_theta_max 29.96
_cell_measurement_theta_min 2.83
_cell_volume 1418.9(3)
_computing_cell_refinement 'Bruker SAINT'
_computing_data_collection 'Bruker APEX2'
_computing_data_reduction 'Bruker SAINT'
_computing_molecular_graphics ORTEP-32
_computing_publication_material 'WINGX (Farrugia)'
_computing_structure_refinement 'SHELXL-97 (Sheldrick, 2008)'
_computing_structure_solution SIR-92
_diffrn_ambient_temperature 120(2)
_diffrn_measured_fraction_theta_full 0.997
_diffrn_measured_fraction_theta_max 0.997
_diffrn_measurement_device_type 'Bruker APEX-II CCD'
_diffrn_measurement_method 'phi and omega scans'
_diffrn_radiation_monochromator graphite
_diffrn_radiation_source 'fine-focus sealed tube'
_diffrn_radiation_type MoK\a
_diffrn_radiation_wavelength 0.71073
_diffrn_reflns_av_R_equivalents 0.0487
_diffrn_reflns_av_sigmaI/netI 0.0273
_diffrn_reflns_limit_h_max 10
_diffrn_reflns_limit_h_min -10
_diffrn_reflns_limit_k_max 18
_diffrn_reflns_limit_k_min -18
_diffrn_reflns_limit_l_max 20
_diffrn_reflns_limit_l_min -20
_diffrn_reflns_number 86954
_diffrn_reflns_theta_full 30.05
_diffrn_reflns_theta_max 30.05
_diffrn_reflns_theta_min 1.42
_exptl_absorpt_coefficient_mu 18.794
_exptl_absorpt_correction_T_max 0.7050
_exptl_absorpt_correction_T_min 0.1330
_exptl_absorpt_correction_type multi-scan
_exptl_absorpt_process_details SADABS
_exptl_crystal_colour red
_exptl_crystal_density_diffrn 2.806
_exptl_crystal_density_meas ?
_exptl_crystal_density_method 'not measured'
_exptl_crystal_description plate
_exptl_crystal_F_000 1088
_exptl_crystal_size_max 0.18
_exptl_crystal_size_mid 0.10
_exptl_crystal_size_min 0.02
_refine_diff_density_max 10.792
_refine_diff_density_min -4.416
_refine_diff_density_rms 0.542
_refine_ls_extinction_method none
_refine_ls_goodness_of_fit_ref 1.064
_refine_ls_hydrogen_treatment riding
_refine_ls_matrix_type full
_refine_ls_number_parameters 302
_refine_ls_number_reflns 8279
_refine_ls_number_restraints 19
_refine_ls_restrained_S_all 1.063
_refine_ls_R_factor_all 0.0707
_refine_ls_R_factor_gt 0.0573
_refine_ls_shift/su_max 0.026
_refine_ls_shift/su_mean 0.001
_refine_ls_structure_factor_coef Fsqd
_refine_ls_weighting_details 'calc w=1/[\s^2^(Fo^2^)+(0.1154P)^2^+19.1783P] where P=(Fo^2^+2Fc^2^)/3'
_refine_ls_weighting_scheme calc
_refine_ls_wR_factor_gt 0.1724
_refine_ls_wR_factor_ref 0.1898
_reflns_number_gt 6621
_reflns_number_total 8279
_reflns_threshold_expression >2sigma(I)
_cod_data_source_file om301226b_si_002.cif
_cod_data_source_block '[L2H2][AuBr2][AuBr4]'
_cod_depositor_comments
;
The following automatic conversions were performed:

'_exptl_crystal_density_meas' value 'not measured' was changed to '?'
- the value is perceived as not measured.

Automatic conversion script
Id: cif_fix_values 3008 2015-01-20 13:52:24Z robertas 
;
_cod_original_sg_symbol_H-M P-1
_cod_database_code 4080416

loop_
_symmetry_equiv_pos_as_xyz
'x, y, z'
'-x, -y, -z'

loop_
_atom_site_label
_atom_site_type_symbol
_atom_site_fract_x
_atom_site_fract_y
_atom_site_fract_z
_atom_site_U_iso_or_equiv
_atom_site_adp_type
_atom_site_occupancy
_atom_site_symmetry_multiplicity
_atom_site_calc_flag
_atom_site_refinement_flags
_atom_site_disorder_assembly
_atom_site_disorder_group
Br4 Br 0.91307(16) 0.68340(9) 0.48759(9) 0.0461(3) Uani 1 1 d . . .
Au2 Au 0.5000 0.0000 0.0000 0.01719(12) Uani 1 2 d S . .
Au4 Au 0.5000 0.5000 0.0000 0.03361(15) Uani 1 2 d S . .
Br1 Br 0.29106(14) -0.00256(8) 0.13556(6) 0.0320(2) Uani 1 1 d . . .
Br2 Br 0.74145(17) -0.02777(9) 0.09559(8) 0.0429(3) Uani 1 1 d . . .
Br6 Br 0.99299(13) 0.96054(8) 0.34612(8) 0.0373(2) Uani 1 1 d . . .
Br5 Br 0.51071(16) 0.31394(12) 0.02813(9) 0.0510(3) Uani 1 1 d . . .
C2A C 0.3231(13) 0.5255(8) 0.3051(6) 0.0158(16) Uani 0.75 1 d PU A 1
H2A1 H 0.1993 0.5195 0.3193 0.019 Uiso 0.75 1 calc PR A 1
H2A2 H 0.3671 0.5429 0.3602 0.019 Uiso 0.75 1 calc PR A 1
C3A C 0.3449(13) 0.6142(8) 0.2266(7) 0.0153(17) Uani 0.75 1 d PU A 1
H3A1 H 0.2924 0.5996 0.1728 0.018 Uiso 0.75 1 calc PR A 1
H3A2 H 0.4688 0.6168 0.2090 0.018 Uiso 0.75 1 calc PR A 1
C19 C -0.1060(14) 0.5440(8) 1.1671(6) 0.035(2) Uani 1 1 d . . .
H19A H -0.1754 0.5025 1.1396 0.052 Uiso 1 1 calc R . .
H19B H -0.1515 0.5500 1.2304 0.052 Uiso 1 1 calc R . .
H19C H 0.0132 0.5105 1.1656 0.052 Uiso 1 1 calc R . .
C18 C -0.1127(12) 0.6536(7) 1.1127(6) 0.0241(17) Uani 1 1 d . . .
H18A H -0.2336 0.6865 1.1135 0.029 Uiso 1 1 calc R . .
H18B H -0.0487 0.6966 1.1433 0.029 Uiso 1 1 calc R . .
C3B C 0.276(3) 0.607(2) 0.260(2) 0.0153(17) Uani 0.25 1 d PD A 2
H3B1 H 0.2071 0.5810 0.3161 0.018 Uiso 0.25 1 calc PR A 2
H3B2 H 0.2241 0.5889 0.2077 0.018 Uiso 0.25 1 calc PR A 2
C2B C 0.450(3) 0.550(2) 0.2618(19) 0.0158(16) Uani 0.25 1 d PD A 2
H2B1 H 0.5094 0.5688 0.3114 0.019 Uiso 0.25 1 calc PR A 2
H2B2 H 0.5184 0.5654 0.2030 0.019 Uiso 0.25 1 calc PR A 2
Au1 Au 1.0000 0.5000 0.5000 0.01439(12) Uani 1 2 d S . .
Au3 Au 1.0000 1.0000 0.5000 0.02592(14) Uani 1 2 d S . .
Br3 Br 0.73513(12) 0.48114(9) 0.43432(7) 0.0340(2) Uani 1 1 d . . .
N2 N 0.4614(8) 0.8111(5) 0.4364(4) 0.0136(11) Uani 1 1 d . . .
C5 C 0.3340(10) 0.7692(6) 0.4066(5) 0.0165(14) Uani 1 1 d . . .
H5 H 0.2365 0.7477 0.4431 0.020 Uiso 1 1 calc R . .
N5 N 0.0161(9) 0.7644(5) 0.8624(4) 0.0170(12) Uani 1 1 d . . .
C8 C 0.4670(9) 0.8326(6) 0.5306(5) 0.0131(12) Uani 1 1 d . . .
N4 N 0.1906(8) 0.7879(5) 0.7378(4) 0.0125(11) Uani 1 1 d . . .
N3 N 0.3351(8) 0.8023(5) 0.5889(4) 0.0123(11) Uani 1 1 d . . .
C10 C 0.5973(10) 0.9000(6) 0.6464(5) 0.0172(14) Uani 1 1 d . . .
H10 H 0.6840 0.9334 0.6654 0.021 Uiso 1 1 calc R . .
C12 C 0.3360(9) 0.8214(5) 0.6767(5) 0.0125(12) Uani 1 1 d . . .
C7 C 0.5819(11) 0.8345(6) 0.3613(5) 0.0187(15) Uani 1 1 d . A .
H7 H 0.6826 0.8659 0.3623 0.022 Uiso 1 1 calc R . .
C11 C 0.4617(10) 0.8683(6) 0.7104(5) 0.0175(14) Uani 1 1 d . . .
H11 H 0.4564 0.8782 0.7728 0.021 Uiso 1 1 calc R . .
N1 N 0.3690(9) 0.7628(5) 0.3153(4) 0.0165(12) Uani 1 1 d . A .
C15 C -0.0594(10) 0.7326(7) 0.7905(6) 0.0220(16) Uani 1 1 d . . .
H15 H -0.1660 0.7062 0.7950 0.026 Uiso 1 1 calc R . .
C14 C 0.0498(10) 0.7468(7) 0.7130(5) 0.0202(15) Uani 1 1 d . . .
H14 H 0.0335 0.7318 0.6541 0.024 Uiso 1 1 calc R . .
C13 C 0.1654(10) 0.7972(6) 0.8293(5) 0.0171(14) Uani 1 1 d . . .
H13 H 0.2415 0.8228 0.8635 0.021 Uiso 1 1 calc R . .
C4 C 0.2590(11) 0.7224(7) 0.2548(6) 0.0225(16) Uani 1 1 d U . .
H4A H 0.2430 0.7723 0.1994 0.027 Uiso 1 1 calc R A 1
H4B H 0.1445 0.7155 0.2874 0.027 Uiso 1 1 calc R A 1
C9 C 0.6019(10) 0.8814(6) 0.5535(5) 0.0185(14) Uani 1 1 d . . .
H9 H 0.6912 0.9008 0.5094 0.022 Uiso 1 1 calc R . .
C16 C -0.0556(12) 0.7613(7) 0.9618(6) 0.0238(16) Uani 1 1 d . . .
H16A H -0.1788 0.7897 0.9648 0.029 Uiso 1 1 calc R . .
H16B H 0.0047 0.8060 0.9927 0.029 Uiso 1 1 calc R . .
C17 C -0.0356(10) 0.6514(7) 1.0125(5) 0.0204(15) Uani 1 1 d . . .
H17A H 0.0876 0.6229 1.0110 0.024 Uiso 1 1 calc R . .
H17B H -0.0953 0.6061 0.9821 0.024 Uiso 1 1 calc R . .
C6 C 0.5248(11) 0.8031(6) 0.2872(5) 0.0201(15) Uani 1 1 d . . .
H6 H 0.5803 0.8076 0.2272 0.024 Uiso 1 1 calc R A .
C1A C 0.4197(14) 0.4194(8) 0.2805(7) 0.033(2) Uani 0.75 1 d PU A 1
H1A1 H 0.4017 0.3658 0.3317 0.049 Uiso 0.75 1 calc PR A 1
H1A2 H 0.5428 0.4243 0.2680 0.049 Uiso 0.75 1 calc PR A 1
H1A3 H 0.3755 0.4013 0.2264 0.049 Uiso 0.75 1 calc PR A 1
C1B C 0.4197(14) 0.4194(8) 0.2805(7) 0.033(2) Uani 0.25 1 d P A 2
H1B1 H 0.5304 0.3765 0.2888 0.049 Uiso 0.25 1 calc PR A 2
H1B2 H 0.3710 0.4009 0.2279 0.049 Uiso 0.25 1 calc PR A 2
H1B3 H 0.3409 0.4076 0.3353 0.049 Uiso 0.25 1 calc PR A 2

loop_
_atom_site_aniso_label
_atom_site_aniso_U_11
_atom_site_aniso_U_22
_atom_site_aniso_U_33
_atom_site_aniso_U_23
_atom_site_aniso_U_13
_atom_site_aniso_U_12
Br4 0.0454(6) 0.0358(6) 0.0571(7) -0.0054(5) -0.0061(5) -0.0048(5)
Au2 0.0300(2) 0.0114(2) 0.00952(19) -0.00255(14) 0.00063(15) -0.00129(15)
Au4 0.0194(2) 0.0566(4) 0.0229(3) 0.0032(2) -0.00469(19) -0.0037(2)
Br1 0.0444(5) 0.0288(5) 0.0192(4) -0.0002(3) 0.0013(4) 0.0011(4)
Br2 0.0580(7) 0.0396(6) 0.0312(5) -0.0104(4) -0.0023(5) -0.0025(5)
Br6 0.0278(5) 0.0263(5) 0.0546(6) 0.0018(4) 0.0037(4) -0.0043(3)
Br5 0.0405(6) 0.0642(8) 0.0462(7) 0.0086(6) -0.0108(5) -0.0083(5)
C2A 0.021(4) 0.018(4) 0.008(4) -0.005(3) 0.002(3) 0.000(3)
C3A 0.019(5) 0.017(4) 0.010(4) 0.000(3) 0.006(3) -0.010(3)
C19 0.044(5) 0.039(5) 0.017(4) 0.005(4) 0.005(4) -0.004(4)
C18 0.026(4) 0.032(5) 0.013(3) -0.003(3) 0.005(3) -0.003(3)
C3B 0.019(5) 0.017(4) 0.010(4) 0.000(3) 0.006(3) -0.010(3)
C2B 0.021(4) 0.018(4) 0.008(4) -0.005(3) 0.002(3) 0.000(3)
Au1 0.01194(19) 0.0201(2) 0.01064(19) -0.00039(14) 0.00074(13) -0.00293(14)
Au3 0.0144(2) 0.0156(2) 0.0439(3) 0.00423(19) 0.00601(19) -0.00269(16)
Br3 0.0272(4) 0.0450(6) 0.0322(5) -0.0046(4) -0.0075(4) -0.0095(4)
N2 0.017(3) 0.015(3) 0.009(3) -0.002(2) 0.003(2) -0.005(2)
C5 0.016(3) 0.021(4) 0.013(3) -0.004(3) 0.000(2) -0.002(3)
N5 0.021(3) 0.016(3) 0.012(3) 0.002(2) 0.005(2) -0.003(2)
C8 0.017(3) 0.013(3) 0.010(3) -0.003(2) -0.001(2) -0.001(2)
N4 0.013(3) 0.011(3) 0.013(3) -0.002(2) 0.001(2) -0.002(2)
N3 0.014(3) 0.012(3) 0.010(3) 0.001(2) 0.001(2) -0.001(2)
C10 0.017(3) 0.019(4) 0.017(3) -0.007(3) 0.002(3) -0.006(3)
C12 0.014(3) 0.011(3) 0.012(3) -0.001(2) 0.002(2) -0.002(2)
C7 0.024(4) 0.017(4) 0.013(3) 0.003(3) 0.005(3) -0.004(3)
C11 0.018(3) 0.022(4) 0.014(3) -0.007(3) 0.001(3) -0.003(3)
N1 0.024(3) 0.015(3) 0.012(3) -0.005(2) -0.004(2) -0.001(2)
C15 0.017(3) 0.030(4) 0.020(4) 0.000(3) 0.002(3) -0.012(3)
C14 0.020(4) 0.027(4) 0.015(3) -0.002(3) -0.002(3) -0.008(3)
C13 0.020(3) 0.021(4) 0.010(3) 0.000(3) 0.001(3) -0.003(3)
C4 0.030(4) 0.022(4) 0.018(4) -0.004(3) -0.009(3) -0.004(3)
C9 0.020(3) 0.021(4) 0.015(3) -0.002(3) 0.005(3) -0.010(3)
C16 0.029(4) 0.025(4) 0.016(4) 0.000(3) 0.004(3) -0.006(3)
C17 0.020(4) 0.026(4) 0.013(3) -0.001(3) 0.004(3) -0.003(3)
C6 0.024(4) 0.022(4) 0.013(3) 0.000(3) 0.001(3) 0.000(3)
C1A 0.038(5) 0.024(4) 0.034(5) -0.004(4) -0.005(4) 0.004(4)
C1B 0.038(5) 0.024(4) 0.034(5) -0.004(4) -0.005(4) 0.004(4)

loop_
_atom_type_symbol
_atom_type_description
_atom_type_scat_dispersion_real
_atom_type_scat_dispersion_imag
_atom_type_scat_source
C C 0.0033 0.0016 'International Tables Vol C Tables 4.2.6.8 and 6.1.1.4'
Cl Cl 0.1484 0.1585 'International Tables Vol C Tables 4.2.6.8 and 6.1.1.4'
Au Au -2.0133 8.8022 'International Tables Vol C Tables 4.2.6.8 and 6.1.1.4'
I I -0.4742 1.8119 'International Tables Vol C Tables 4.2.6.8 and 6.1.1.4'
N N 0.0061 0.0033 'International Tables Vol C Tables 4.2.6.8 and 6.1.1.4'
H H 0.0000 0.0000 'International Tables Vol C Tables 4.2.6.8 and 6.1.1.4'
Br Br -0.2901 2.4595 'International Tables Vol C Tables 4.2.6.8 and 6.1.1.4'

loop_
_geom_angle_atom_site_label_1
_geom_angle_atom_site_label_2
_geom_angle_atom_site_label_3
_geom_angle
_geom_angle_site_symmetry_1
_geom_angle_site_symmetry_3
Br2 Au2 Br2 180.0 . 2_655
Br2 Au2 Br1 91.31(4) . .
Br2 Au2 Br1 88.69(4) 2_655 .
Br2 Au2 Br1 88.69(4) . 2_655
Br2 Au2 Br1 91.31(4) 2_655 2_655
Br1 Au2 Br1 180.0 . 2_655
Br5 Au4 Br5 180.0 2_665 .
C3A C2A C1A 112.4(8) . .
C3A C2A H2A1 109.1 . .
C1A C2A H2A1 109.1 . .
C3A C2A H2A2 109.1 . .
C1A C2A H2A2 109.1 . .
H2A1 C2A H2A2 107.9 . .
C2A C3A C4 112.0(8) . .
C2A C3A H3A1 109.2 . .
C4 C3A H3A1 109.2 . .
C2A C3A H3A2 109.2 . .
C4 C3A H3A2 109.2 . .
H3A1 C3A H3A2 107.9 . .
C18 C19 H19A 109.5 . .
C18 C19 H19B 109.5 . .
H19A C19 H19B 109.5 . .
C18 C19 H19C 109.5 . .
H19A C19 H19C 109.5 . .
H19B C19 H19C 109.5 . .
C17 C18 C19 112.8(7) . .
C17 C18 H18A 109.0 . .
C19 C18 H18A 109.0 . .
C17 C18 H18B 109.0 . .
C19 C18 H18B 109.0 . .
H18A C18 H18B 107.8 . .
C2B C3B C4 117(2) . .
C2B C3B H3B1 108.0 . .
C4 C3B H3B1 108.0 . .
C2B C3B H3B2 108.0 . .
C4 C3B H3B2 108.0 . .
H3B1 C3B H3B2 107.2 . .
C3B C2B H2B1 110.8 . .
C3B C2B H2B2 110.8 . .
H2B1 C2B H2B2 108.9 . .
Br4 Au1 Br4 180.000(1) . 2_766
Br4 Au1 Br3 88.77(4) . .
Br4 Au1 Br3 91.23(4) 2_766 .
Br4 Au1 Br3 91.23(4) . 2_766
Br4 Au1 Br3 88.77(4) 2_766 2_766
Br3 Au1 Br3 180.0 . 2_766
Br6 Au3 Br6 179.999(1) 2_776 .
C5 N2 C7 108.7(6) . .
C5 N2 C8 124.8(6) . .
C7 N2 C8 126.5(6) . .
N2 C5 N1 108.8(7) . .
N2 C5 H5 125.6 . .
N1 C5 H5 125.6 . .
C13 N5 C15 108.7(6) . .
C13 N5 C16 124.5(7) . .
C15 N5 C16 126.9(7) . .
N3 C8 C9 125.6(7) . .
N3 C8 N2 114.2(6) . .
C9 C8 N2 120.2(6) . .
C13 N4 C14 108.3(6) . .
C13 N4 C12 124.9(6) . .
C14 N4 C12 126.7(6) . .
C8 N3 C12 115.7(6) . .
C11 C10 C9 119.6(7) . .
C11 C10 H10 120.2 . .
C9 C10 H10 120.2 . .
N3 C12 C11 125.5(7) . .
N3 C12 N4 114.2(6) . .
C11 C12 N4 120.3(6) . .
C6 C7 N2 106.6(7) . .
C6 C7 H7 126.7 . .
N2 C7 H7 126.7 . .
C12 C11 C10 116.9(7) . .
C12 C11 H11 121.6 . .
C10 C11 H11 121.6 . .
C5 N1 C6 107.8(6) . .
C5 N1 C4 126.3(7) . .
C6 N1 C4 126.0(7) . .
C14 C15 N5 107.4(7) . .
C14 C15 H15 126.3 . .
N5 C15 H15 126.3 . .
C15 C14 N4 106.8(7) . .
C15 C14 H14 126.6 . .
N4 C14 H14 126.6 . .
N5 C13 N4 108.8(7) . .
N5 C13 H13 125.6 . .
N4 C13 H13 125.6 . .
C3B C4 N1 114.8(12) . .
C3B C4 C3A 26.5(11) . .
N1 C4 C3A 110.7(7) . .
C3B C4 H4A 126.6 . .
N1 C4 H4A 109.5 . .
C3A C4 H4A 109.5 . .
C3B C4 H4B 84.0 . .
N1 C4 H4B 109.5 . .
C3A C4 H4B 109.5 . .
H4A C4 H4B 108.1 . .
C8 C9 C10 116.7(7) . .
C8 C9 H9 121.7 . .
C10 C9 H9 121.7 . .
N5 C16 C17 112.5(7) . .
N5 C16 H16A 109.1 . .
C17 C16 H16A 109.1 . .
N5 C16 H16B 109.1 . .
C17 C16 H16B 109.1 . .
H16A C16 H16B 107.8 . .
C16 C17 C18 109.9(7) . .
C16 C17 H17A 109.7 . .
C18 C17 H17A 109.7 . .
C16 C17 H17B 109.7 . .
C18 C17 H17B 109.7 . .
H17A C17 H17B 108.2 . .
C7 C6 N1 108.2(7) . .
C7 C6 H6 125.9 . .
N1 C6 H6 125.9 . .
C2A C1A H1A1 109.5 . .
C2A C1A H1A2 109.5 . .
H1A1 C1A H1A2 109.5 . .
C2A C1A H1A3 109.5 . .
H1A1 C1A H1A3 109.5 . .
H1A2 C1A H1A3 109.5 . .

loop_
_geom_bond_atom_site_label_1
_geom_bond_atom_site_label_2
_geom_bond_distance
_geom_bond_site_symmetry_2
Br4 Au1 2.3500(12) .
Au2 Br2 2.4068(13) .
Au2 Br2 2.4068(13) 2_655
Au2 Br1 2.4143(10) .
Au2 Br1 2.4143(10) 2_655
Au4 Br5 2.3688(15) 2_665
Au4 Br5 2.3688(15) .
Br6 Au3 2.3701(13) .
C2A C3A 1.521(14) .
C2A C1A 1.527(13) .
C2A H2A1 0.9700 .
C2A H2A2 0.9700 .
C3A C4 1.542(13) .
C3A H3A1 0.9700 .
C3A H3A2 0.9700 .
C19 C18 1.522(13) .
C19 H19A 0.9600 .
C19 H19B 0.9600 .
C19 H19C 0.9600 .
C18 C17 1.519(11) .
C18 H18A 0.9700 .
C18 H18B 0.9700 .
C3B C2B 1.436(18) .
C3B C4 1.47(3) .
C3B H3B1 0.9700 .
C3B H3B2 0.9700 .
C2B H2B1 0.9700 .
C2B H2B2 0.9700 .
Au1 Br4 2.3501(12) 2_766
Au1 Br3 2.4088(9) .
Au1 Br3 2.4088(9) 2_766
Au3 Br6 2.3700(13) 2_776
N2 C5 1.327(9) .
N2 C7 1.390(9) .
N2 C8 1.442(9) .
C5 N1 1.338(9) .
C5 H5 0.9300 .
N5 C13 1.310(10) .
N5 C15 1.385(11) .
N5 C16 1.492(10) .
C8 N3 1.326(9) .
C8 C9 1.383(10) .
N4 C13 1.344(9) .
N4 C14 1.378(9) .
N4 C12 1.439(9) .
N3 C12 1.334(9) .
C10 C11 1.397(10) .
C10 C9 1.402(10) .
C10 H10 0.9300 .
C12 C11 1.379(10) .
C7 C6 1.339(11) .
C7 H7 0.9300 .
C11 H11 0.9300 .
N1 C6 1.382(10) .
N1 C4 1.477(10) .
C15 C14 1.344(11) .
C15 H15 0.9300 .
C14 H14 0.9300 .
C13 H13 0.9300 .
C4 H4A 0.9700 .
C4 H4B 0.9700 .
C9 H9 0.9300 .
C16 C17 1.503(12) .
C16 H16A 0.9700 .
C16 H16B 0.9700 .
C17 H17A 0.9700 .
C17 H17B 0.9700 .
C6 H6 0.9300 .
C1A H1A1 0.9600 .
C1A H1A2 0.9600 .
C1A H1A3 0.9600 .
